data_7106982
loop_
_publ_author_name
'Annalese Maddox'
'Karla A. Erickson'
'Joseph Tanski'
'Rory Waterman'

_publ_section_title
;
 C-N Bond formation via ligand-induced nucleophilicity at a coordinated
 triamidoamine ligand
;
_journal_name_full Chem.Commun.
_journal_page_first 11769
_journal_paper_doi 10.1039/c1cc15179g
_journal_volume 47
_journal_year 2011
_chemical_formula_moiety 'C26 H63 N7 Si3 Zr'
_chemical_formula_sum 'C26 H63 N7 Si3 Zr'
_chemical_formula_weight 649.32
_chemical_name_systematic
;
?
;
_space_group_IT_number 2
_symmetry_cell_setting triclinic
_symmetry_space_group_name_Hall '-P 1'
_symmetry_space_group_name_H-M 'P -1'
_atom_sites_solution_hydrogens geom
_atom_sites_solution_primary direct
_atom_sites_solution_secondary difmap
_audit_creation_method SHELXL-97
_cell_angle_alpha 88.5340(10)
_cell_angle_beta 87.1460(10)
_cell_angle_gamma 77.7520(10)
_cell_formula_units_Z 2
_cell_length_a 10.3406(5)
_cell_length_b 10.3645(5)
_cell_length_c 17.2962(8)
_cell_measurement_reflns_used 9738
_cell_measurement_temperature 125(2)
_cell_measurement_theta_max 31.58
_cell_measurement_theta_min 2.29
_cell_volume 1809.07(15)
_computing_cell_refinement 'Bruker SAINT'
_computing_data_collection 'Bruker APEX2'
_computing_data_reduction 'Bruker SAINT'
_computing_molecular_graphics 'Bruker SHELXTL'
_computing_publication_material 'Bruker SHELXTL'
_computing_structure_refinement 'SHELXL-97 (Sheldrick, 2008)'
_computing_structure_solution 'SHELXS-97 (Sheldrick, 2008)'
_diffrn_ambient_temperature 125(2)
_diffrn_measured_fraction_theta_full 0.995
_diffrn_measured_fraction_theta_max 0.919
_diffrn_measurement_device_type 'Bruker APEX-II CCD'
_diffrn_measurement_method '\f and \w scans'
_diffrn_radiation_monochromator graphite
_diffrn_radiation_source 'fine-focus sealed tube'
_diffrn_radiation_type MoK\a
_diffrn_radiation_wavelength 0.71073
_diffrn_reflns_av_R_equivalents 0.0245
_diffrn_reflns_av_sigmaI/netI 0.0313
_diffrn_reflns_limit_h_max 15
_diffrn_reflns_limit_h_min -15
_diffrn_reflns_limit_k_max 15
_diffrn_reflns_limit_k_min -15
_diffrn_reflns_limit_l_max 25
_diffrn_reflns_limit_l_min -25
_diffrn_reflns_number 30146
_diffrn_reflns_theta_full 30.25
_diffrn_reflns_theta_max 31.95
_diffrn_reflns_theta_min 2.01
_exptl_absorpt_coefficient_mu 0.428
_exptl_absorpt_correction_T_max 0.9192
_exptl_absorpt_correction_T_min 0.8822
_exptl_absorpt_correction_type empirical
_exptl_absorpt_process_details SADABS
_exptl_crystal_colour colorless
_exptl_crystal_density_diffrn 1.192
_exptl_crystal_density_method 'not measured'
_exptl_crystal_description block
_exptl_crystal_F_000 700
_exptl_crystal_size_max 0.30
_exptl_crystal_size_mid 0.26
_exptl_crystal_size_min 0.20
_refine_diff_density_max 1.013
_refine_diff_density_min -0.463
_refine_diff_density_rms 0.067
_refine_ls_extinction_method none
_refine_ls_goodness_of_fit_ref 1.034
_refine_ls_hydrogen_treatment mixed
_refine_ls_matrix_type full
_refine_ls_number_parameters 353
_refine_ls_number_reflns 11517
_refine_ls_number_restraints 1
_refine_ls_restrained_S_all 1.034
_refine_ls_R_factor_all 0.0405
_refine_ls_R_factor_gt 0.0329
_refine_ls_shift/su_max 0.002
_refine_ls_shift/su_mean 0.000
_refine_ls_structure_factor_coef Fsqd
_refine_ls_weighting_details 'calc w=1/[\s^2^(Fo^2^)+(0.0383P)^2^+0.9517P] where P=(Fo^2^+2Fc^2^)/3'
_refine_ls_weighting_scheme calc
_refine_ls_wR_factor_gt 0.0804
_refine_ls_wR_factor_ref 0.0844
_reflns_number_gt 9995
_reflns_number_total 11517
_reflns_threshold_expression >2sigma(I)
_cod_data_source_file c1cc15179g.txt
_cod_data_source_block rw1285zr
_cod_original_sg_symbol_Hall -P1
_cod_original_sg_symbol_H-M P-1
_cod_database_code 7106982

loop_
_symmetry_equiv_pos_as_xyz
'x, y, z'
'-x, -y, -z'

loop_
_atom_site_label
_atom_site_type_symbol
_atom_site_fract_x
_atom_site_fract_y
_atom_site_fract_z
_atom_site_U_iso_or_equiv
_atom_site_adp_type
_atom_site_occupancy
_atom_site_symmetry_multiplicity
_atom_site_calc_flag
_atom_site_refinement_flags
Zr Zr 0.802829(13) 0.816231(13) 0.750832(8) 0.01438(4) Uani 1 1 d .
Si1 Si 0.74531(4) 1.03501(5) 0.90569(3) 0.02242(9) Uani 1 1 d .
Si2 Si 0.75035(5) 0.71088(4) 0.56423(2) 0.02251(9) Uani 1 1 d .
Si3 Si 1.19324(5) 0.42008(4) 0.75521(3) 0.02661(10) Uani 1 1 d .
N1 N 0.69454(13) 0.93084(13) 0.84325(8) 0.0218(3) Uani 1 1 d .
N2 N 0.71705(13) 0.72234(14) 0.66406(8) 0.0227(3) Uani 1 1 d .
N3 N 0.91051(13) 0.65726(14) 0.82447(9) 0.0273(3) Uani 1 1 d .
N4 N 0.65293(13) 0.68221(13) 0.81720(8) 0.0206(2) Uani 1 1 d .
N5 N 0.83898(13) 0.97871(12) 0.68581(7) 0.0199(2) Uani 1 1 d D
H5 H 0.9183(15) 0.983(2) 0.6739(11) 0.024 Uiso 1 1 d D
N6 N 1.04053(12) 0.75068(12) 0.74750(7) 0.0175(2) Uani 1 1 d .
N7 N 1.14325(13) 0.55270(12) 0.81869(8) 0.0212(2) Uani 1 1 d .
C1 C 0.56924(17) 0.89727(18) 0.87314(11) 0.0313(4) Uani 1 1 d .
H1A H 0.5002 0.9238 0.8348 0.038 Uiso 1 1 calc R
H1B H 0.5384 0.9453 0.9216 0.038 Uiso 1 1 calc R
C2 C 0.61449(19) 0.6446(2) 0.68304(10) 0.0324(4) Uani 1 1 d .
H2A H 0.6555 0.5493 0.6815 0.039 Uiso 1 1 calc R
H2B H 0.5461 0.6634 0.6439 0.039 Uiso 1 1 calc R
C3 C 0.86275(18) 0.55376(18) 0.86733(11) 0.0314(4) Uani 1 1 d .
H3A H 0.8521 0.5739 0.9232 0.038 Uiso 1 1 calc R
H3B H 0.9259 0.4681 0.8605 0.038 Uiso 1 1 calc R
C4 C 0.59227(18) 0.75025(18) 0.88838(10) 0.0299(4) Uani 1 1 d .
H4A H 0.6519 0.7253 0.9318 0.036 Uiso 1 1 calc R
H4B H 0.5072 0.7245 0.9025 0.036 Uiso 1 1 calc R
C5 C 0.55071(17) 0.6780(2) 0.76182(10) 0.0302(4) Uani 1 1 d .
H5B H 0.4885 0.7648 0.7597 0.036 Uiso 1 1 calc R
H5C H 0.4998 0.6107 0.7789 0.036 Uiso 1 1 calc R
C6 C 0.72961(17) 0.54799(17) 0.83510(11) 0.0289(3) Uani 1 1 d .
H6A H 0.7444 0.4949 0.7874 0.035 Uiso 1 1 calc R
H6B H 0.6783 0.5041 0.8735 0.035 Uiso 1 1 calc R
C7 C 0.7578(2) 0.9587(2) 1.00606(11) 0.0434(5) Uani 1 1 d .
H7A H 0.8259 0.8769 1.0052 0.065 Uiso 1 1 calc R
H7B H 0.6723 0.9390 1.0233 0.065 Uiso 1 1 calc R
H7C H 0.7819 1.0207 1.0418 0.065 Uiso 1 1 calc R
C8 C 0.91279(18) 1.0635(2) 0.87794(12) 0.0392(5) Uani 1 1 d .
H8A H 0.9120 1.1043 0.8262 0.059 Uiso 1 1 calc R
H8B H 0.9769 0.9790 0.8776 0.059 Uiso 1 1 calc R
H8C H 0.9380 1.1222 0.9154 0.059 Uiso 1 1 calc R
C9 C 0.62175(19) 1.19591(18) 0.91371(12) 0.0346(4) Uani 1 1 d .
H9A H 0.6153 1.2411 0.8631 0.052 Uiso 1 1 calc R
H9B H 0.6505 1.2516 0.9515 0.052 Uiso 1 1 calc R
H9C H 0.5349 1.1790 0.9307 0.052 Uiso 1 1 calc R
C10 C 0.6117(2) 0.8133(2) 0.50946(12) 0.0402(5) Uani 1 1 d .
H10A H 0.5995 0.9060 0.5240 0.060 Uiso 1 1 calc R
H10B H 0.5299 0.7823 0.5220 0.060 Uiso 1 1 calc R
H10C H 0.6333 0.8051 0.4537 0.060 Uiso 1 1 calc R
C11 C 0.7637(2) 0.53561(19) 0.53289(11) 0.0367(4) Uani 1 1 d .
H11A H 0.8278 0.4760 0.5642 0.055 Uiso 1 1 calc R
H11B H 0.7933 0.5276 0.4782 0.055 Uiso 1 1 calc R
H11C H 0.6769 0.5120 0.5399 0.055 Uiso 1 1 calc R
C12 C 0.90904(19) 0.7566(2) 0.53144(10) 0.0336(4) Uani 1 1 d .
H12A H 0.9150 0.8398 0.5552 0.050 Uiso 1 1 calc R
H12B H 0.9122 0.7671 0.4750 0.050 Uiso 1 1 calc R
H12C H 0.9834 0.6868 0.5469 0.050 Uiso 1 1 calc R
C13 C 0.75354(18) 1.09882(16) 0.65431(9) 0.0265(3) Uani 1 1 d .
C14 C 0.7819(2) 1.1124(2) 0.56677(11) 0.0395(5) Uani 1 1 d .
H14A H 0.7595 1.0382 0.5402 0.059 Uiso 1 1 calc R
H14B H 0.8761 1.1122 0.5567 0.059 Uiso 1 1 calc R
H14C H 0.7284 1.1955 0.5475 0.059 Uiso 1 1 calc R
C15 C 0.60847(19) 1.09053(19) 0.66968(11) 0.0356(4) Uani 1 1 d .
H15A H 0.5927 1.0102 0.6465 0.053 Uiso 1 1 calc R
H15B H 0.5510 1.1680 0.6467 0.053 Uiso 1 1 calc R
H15C H 0.5888 1.0880 0.7256 0.053 Uiso 1 1 calc R
C16 C 0.7788(3) 1.22202(18) 0.69323(13) 0.0449(5) Uani 1 1 d .
H16A H 0.7543 1.2188 0.7486 0.067 Uiso 1 1 calc R
H16B H 0.7253 1.3012 0.6696 0.067 Uiso 1 1 calc R
H16C H 0.8728 1.2247 0.6864 0.067 Uiso 1 1 calc R
C17 C 1.03434(14) 0.65200(14) 0.79691(9) 0.0197(3) Uani 1 1 d .
C18 C 1.17031(16) 0.53609(19) 0.90261(10) 0.0291(4) Uani 1 1 d .
H18A H 1.1235 0.4685 0.9261 0.035 Uiso 1 1 calc R
C19 C 1.1224(2) 0.6687(2) 0.94561(11) 0.0389(4) Uani 1 1 d .
H19A H 1.0261 0.6970 0.9429 0.058 Uiso 1 1 calc R
H19B H 1.1652 0.7361 0.9211 0.058 Uiso 1 1 calc R
H19C H 1.1458 0.6567 0.9999 0.058 Uiso 1 1 calc R
C20 C 1.31831(18) 0.4916(2) 0.91313(11) 0.0348(4) Uani 1 1 d .
H20A H 1.3511 0.4068 0.8876 0.052 Uiso 1 1 calc R
H20B H 1.3349 0.4814 0.9685 0.052 Uiso 1 1 calc R
H20C H 1.3643 0.5577 0.8901 0.052 Uiso 1 1 calc R
C21 C 1.2033(3) 0.2597(2) 0.80893(15) 0.0517(6) Uani 1 1 d .
H21A H 1.2800 0.2439 0.8417 0.078 Uiso 1 1 calc R
H21B H 1.2130 0.1880 0.7719 0.078 Uiso 1 1 calc R
H21C H 1.1223 0.2633 0.8414 0.078 Uiso 1 1 calc R
C22 C 1.0637(2) 0.4353(2) 0.68254(12) 0.0388(4) Uani 1 1 d .
H22A H 1.0562 0.5197 0.6544 0.058 Uiso 1 1 calc R
H22B H 0.9785 0.4317 0.7090 0.058 Uiso 1 1 calc R
H22C H 1.0882 0.3626 0.6459 0.058 Uiso 1 1 calc R
C23 C 1.35583(19) 0.4205(2) 0.70474(13) 0.0394(4) Uani 1 1 d .
H23A H 1.3523 0.5054 0.6778 0.059 Uiso 1 1 calc R
H23B H 1.3761 0.3491 0.6671 0.059 Uiso 1 1 calc R
H23C H 1.4249 0.4071 0.7427 0.059 Uiso 1 1 calc R
C24 C 1.16982(14) 0.77904(15) 0.72233(9) 0.0193(3) Uani 1 1 d .
H24A H 1.2404 0.7075 0.7435 0.023 Uiso 1 1 calc R
C25 C 1.18996(18) 0.7805(2) 0.63437(10) 0.0306(4) Uani 1 1 d .
H25A H 1.1804 0.6957 0.6141 0.046 Uiso 1 1 calc R
H25B H 1.2788 0.7948 0.6202 0.046 Uiso 1 1 calc R
H25C H 1.1236 0.8519 0.6123 0.046 Uiso 1 1 calc R
C26 C 1.18692(17) 0.91050(17) 0.75419(11) 0.0288(3) Uani 1 1 d .
H26A H 1.1820 0.9065 0.8109 0.043 Uiso 1 1 calc R
H26B H 1.1164 0.9819 0.7360 0.043 Uiso 1 1 calc R
H26C H 1.2733 0.9273 0.7361 0.043 Uiso 1 1 calc R

loop_
_atom_site_aniso_label
_atom_site_aniso_U_11
_atom_site_aniso_U_22
_atom_site_aniso_U_33
_atom_site_aniso_U_23
_atom_site_aniso_U_13
_atom_site_aniso_U_12
Zr 0.01377(6) 0.01401(6) 0.01508(6) -0.00154(4) -0.00036(4) -0.00222(4)
Si1 0.01930(19) 0.0257(2) 0.0213(2) -0.00854(16) -0.00026(15) -0.00156(16)
Si2 0.0269(2) 0.0224(2) 0.01754(19) -0.00420(15) -0.00451(16) -0.00232(16)
Si3 0.0292(2) 0.0182(2) 0.0324(2) -0.00536(17) -0.00154(18) -0.00414(17)
N1 0.0219(6) 0.0229(6) 0.0217(6) -0.0061(5) 0.0050(5) -0.0077(5)
N2 0.0243(6) 0.0260(7) 0.0199(6) -0.0041(5) -0.0014(5) -0.0096(5)
N3 0.0197(6) 0.0258(7) 0.0358(8) 0.0117(6) 0.0002(5) -0.0051(5)
N4 0.0188(6) 0.0216(6) 0.0224(6) -0.0035(5) 0.0024(5) -0.0069(5)
N5 0.0206(6) 0.0172(6) 0.0208(6) 0.0019(4) 0.0000(5) -0.0023(5)
N6 0.0149(5) 0.0178(5) 0.0195(6) 0.0014(4) 0.0004(4) -0.0032(4)
N7 0.0205(6) 0.0168(6) 0.0244(6) 0.0015(5) -0.0025(5) 0.0004(5)
C1 0.0249(8) 0.0322(9) 0.0374(9) -0.0125(7) 0.0106(7) -0.0087(7)
C2 0.0352(9) 0.0389(10) 0.0287(8) -0.0061(7) -0.0036(7) -0.0198(8)
C3 0.0273(8) 0.0299(9) 0.0368(9) 0.0131(7) 0.0000(7) -0.0076(7)
C4 0.0293(8) 0.0341(9) 0.0285(8) -0.0068(7) 0.0109(6) -0.0140(7)
C5 0.0236(8) 0.0413(10) 0.0301(8) -0.0007(7) -0.0034(6) -0.0159(7)
C6 0.0263(8) 0.0237(8) 0.0375(9) 0.0056(7) 0.0029(7) -0.0089(6)
C7 0.0372(10) 0.0640(14) 0.0229(8) -0.0062(9) -0.0022(7) 0.0041(10)
C8 0.0256(8) 0.0568(13) 0.0384(10) -0.0219(9) 0.0025(7) -0.0139(8)
C9 0.0339(9) 0.0256(8) 0.0420(10) -0.0106(7) 0.0065(8) -0.0018(7)
C10 0.0436(11) 0.0401(11) 0.0351(10) 0.0002(8) -0.0184(8) -0.0009(9)
C11 0.0494(11) 0.0295(9) 0.0311(9) -0.0112(7) -0.0039(8) -0.0064(8)
C12 0.0356(9) 0.0403(10) 0.0250(8) -0.0092(7) 0.0039(7) -0.0084(8)
C13 0.0380(9) 0.0169(7) 0.0222(7) 0.0032(5) -0.0026(6) -0.0004(6)
C14 0.0576(13) 0.0315(9) 0.0249(8) 0.0098(7) -0.0007(8) -0.0011(9)
C15 0.0324(9) 0.0336(9) 0.0336(9) 0.0025(7) -0.0066(7) 0.0101(7)
C16 0.0730(16) 0.0169(8) 0.0438(11) -0.0001(7) -0.0055(10) -0.0069(9)
C17 0.0183(6) 0.0164(6) 0.0236(7) 0.0011(5) -0.0015(5) -0.0023(5)
C18 0.0222(7) 0.0391(9) 0.0254(8) 0.0144(7) -0.0054(6) -0.0061(7)
C19 0.0518(12) 0.0349(10) 0.0263(9) -0.0050(7) -0.0103(8) 0.0013(9)
C20 0.0291(9) 0.0426(10) 0.0302(9) 0.0055(8) -0.0109(7) -0.0009(7)
C21 0.0715(16) 0.0203(9) 0.0635(15) 0.0012(9) -0.0046(12) -0.0098(9)
C22 0.0416(11) 0.0429(11) 0.0352(10) -0.0143(8) -0.0042(8) -0.0144(9)
C23 0.0322(9) 0.0348(10) 0.0483(11) -0.0176(9) 0.0045(8) -0.0002(8)
C24 0.0162(6) 0.0195(7) 0.0220(7) -0.0002(5) 0.0016(5) -0.0040(5)
C25 0.0280(8) 0.0414(10) 0.0237(8) -0.0006(7) 0.0058(6) -0.0116(7)
C26 0.0222(7) 0.0261(8) 0.0393(9) -0.0061(7) 0.0015(7) -0.0078(6)

loop_
_atom_type_symbol
_atom_type_description
_atom_type_scat_dispersion_real
_atom_type_scat_dispersion_imag
_atom_type_scat_source
C C 0.0033 0.0016 'International Tables Vol C Tables 4.2.6.8 and 6.1.1.4'
H H 0.0000 0.0000 'International Tables Vol C Tables 4.2.6.8 and 6.1.1.4'
N N 0.0061 0.0033 'International Tables Vol C Tables 4.2.6.8 and 6.1.1.4'
Si Si 0.0817 0.0704 'International Tables Vol C Tables 4.2.6.8 and 6.1.1.4'
Zr Zr -2.9673 0.5597 'International Tables Vol C Tables 4.2.6.8 and 6.1.1.4'

loop_
_geom_angle_atom_site_label_1
_geom_angle_atom_site_label_2
_geom_angle_atom_site_label_3
_geom_angle
N5 Zr N2 98.91(5)
N5 Zr N1 95.06(5)
N2 Zr N1 125.10(5)
N5 Zr N3 138.86(5)
N2 Zr N3 106.38(6)
N1 Zr N3 96.19(6)
N5 Zr N6 83.81(5)
N2 Zr N6 112.51(5)
N1 Zr N6 121.67(5)
N3 Zr N6 56.79(5)
N5 Zr N4 152.99(5)
N2 Zr N4 71.79(5)
N1 Zr N4 72.10(5)
N3 Zr N4 67.52(5)
N6 Zr N4 123.19(4)
N5 Zr C17 112.18(5)
N2 Zr C17 109.85(5)
N1 Zr C17 113.08(5)
N3 Zr C17 28.34(5)
N6 Zr C17 28.63(4)
N4 Zr C17 94.79(4)
N1 Si1 C8 112.34(7)
N1 Si1 C9 110.99(8)
C8 Si1 C9 110.71(10)
N1 Si1 C7 109.96(9)
C8 Si1 C7 105.82(10)
C9 Si1 C7 106.75(9)
N2 Si2 C12 113.81(7)
N2 Si2 C10 111.36(9)
C12 Si2 C10 109.25(10)
N2 Si2 C11 109.98(8)
C12 Si2 C11 106.11(9)
C10 Si2 C11 105.89(9)
N7 Si3 C23 112.53(8)
N7 Si3 C22 107.07(8)
C23 Si3 C22 109.44(10)
N7 Si3 C21 110.28(9)
C23 Si3 C21 108.92(11)
C22 Si3 C21 108.52(11)
C1 N1 Si1 110.35(10)
C1 N1 Zr 118.13(10)
Si1 N1 Zr 129.76(7)
C2 N2 Si2 106.56(10)
C2 N2 Zr 122.28(10)
Si2 N2 Zr 131.10(7)
C17 N3 C3 126.27(14)
C17 N3 Zr 100.24(10)
C3 N3 Zr 129.56(11)
C5 N4 C4 110.27(13)
C5 N4 C6 111.28(13)
C4 N4 C6 111.22(14)
C5 N4 Zr 105.27(10)
C4 N4 Zr 108.94(9)
C6 N4 Zr 109.67(9)
C13 N5 Zr 134.03(11)
C13 N5 H5 107.4(14)
Zr N5 H5 118.6(14)
C17 N6 C24 120.02(12)
C17 N6 Zr 91.00(9)
C24 N6 Zr 148.63(9)
C17 N7 C18 117.81(13)
C17 N7 Si3 116.45(10)
C18 N7 Si3 120.73(11)
N1 C1 C4 108.99(14)
N1 C1 H1A 109.9
C4 C1 H1A 109.9
N1 C1 H1B 109.9
C4 C1 H1B 109.9
H1A C1 H1B 108.3
N2 C2 C5 110.97(13)
N2 C2 H2A 109.4
C5 C2 H2A 109.4
N2 C2 H2B 109.4
C5 C2 H2B 109.4
H2A C2 H2B 108.0
N3 C3 C6 106.54(14)
N3 C3 H3A 110.4
C6 C3 H3A 110.4
N3 C3 H3B 110.4
C6 C3 H3B 110.4
H3A C3 H3B 108.6
N4 C4 C1 108.22(14)
N4 C4 H4A 110.1
C1 C4 H4A 110.1
N4 C4 H4B 110.1
C1 C4 H4B 110.1
H4A C4 H4B 108.4
N4 C5 C2 109.75(14)
N4 C5 H5B 109.7
C2 C5 H5B 109.7
N4 C5 H5C 109.7
C2 C5 H5C 109.7
H5B C5 H5C 108.2
N4 C6 C3 110.99(14)
N4 C6 H6A 109.4
C3 C6 H6A 109.4
N4 C6 H6B 109.4
C3 C6 H6B 109.4
H6A C6 H6B 108.0
Si1 C7 H7A 109.5
Si1 C7 H7B 109.5
H7A C7 H7B 109.5
Si1 C7 H7C 109.5
H7A C7 H7C 109.5
H7B C7 H7C 109.5
Si1 C8 H8A 109.5
Si1 C8 H8B 109.5
H8A C8 H8B 109.5
Si1 C8 H8C 109.5
H8A C8 H8C 109.5
H8B C8 H8C 109.5
Si1 C9 H9A 109.5
Si1 C9 H9B 109.5
H9A C9 H9B 109.5
Si1 C9 H9C 109.5
H9A C9 H9C 109.5
H9B C9 H9C 109.5
Si2 C10 H10A 109.5
Si2 C10 H10B 109.5
H10A C10 H10B 109.5
Si2 C10 H10C 109.5
H10A C10 H10C 109.5
H10B C10 H10C 109.5
Si2 C11 H11A 109.5
Si2 C11 H11B 109.5
H11A C11 H11B 109.5
Si2 C11 H11C 109.5
H11A C11 H11C 109.5
H11B C11 H11C 109.5
Si2 C12 H12A 109.5
Si2 C12 H12B 109.5
H12A C12 H12B 109.5
Si2 C12 H12C 109.5
H12A C12 H12C 109.5
H12B C12 H12C 109.5
N5 C13 C15 108.93(14)
N5 C13 C16 110.41(15)
C15 C13 C16 109.21(16)
N5 C13 C14 110.69(14)
C15 C13 C14 109.48(16)
C16 C13 C14 108.09(16)
C13 C14 H14A 109.5
C13 C14 H14B 109.5
H14A C14 H14B 109.5
C13 C14 H14C 109.5
H14A C14 H14C 109.5
H14B C14 H14C 109.5
C13 C15 H15A 109.5
C13 C15 H15B 109.5
H15A C15 H15B 109.5
C13 C15 H15C 109.5
H15A C15 H15C 109.5
H15B C15 H15C 109.5
C13 C16 H16A 109.5
C13 C16 H16B 109.5
H16A C16 H16B 109.5
C13 C16 H16C 109.5
H16A C16 H16C 109.5
H16B C16 H16C 109.5
N6 C17 N3 111.32(13)
N6 C17 N7 125.41(13)
N3 C17 N7 123.27(13)
N6 C17 Zr 60.37(8)
N3 C17 Zr 51.43(8)
N7 C17 Zr 171.60(10)
N7 C18 C20 110.23(14)
N7 C18 C19 110.91(14)
C20 C18 C19 107.54(16)
N7 C18 H18A 109.4
C20 C18 H18A 109.4
C19 C18 H18A 109.4
C18 C19 H19A 109.5
C18 C19 H19B 109.5
H19A C19 H19B 109.5
C18 C19 H19C 109.5
H19A C19 H19C 109.5
H19B C19 H19C 109.5
C18 C20 H20A 109.5
C18 C20 H20B 109.5
H20A C20 H20B 109.5
C18 C20 H20C 109.5
H20A C20 H20C 109.5
H20B C20 H20C 109.5
Si3 C21 H21A 109.5
Si3 C21 H21B 109.5
H21A C21 H21B 109.5
Si3 C21 H21C 109.5
H21A C21 H21C 109.5
H21B C21 H21C 109.5
Si3 C22 H22A 109.5
Si3 C22 H22B 109.5
H22A C22 H22B 109.5
Si3 C22 H22C 109.5
H22A C22 H22C 109.5
H22B C22 H22C 109.5
Si3 C23 H23A 109.5
Si3 C23 H23B 109.5
H23A C23 H23B 109.5
Si3 C23 H23C 109.5
H23A C23 H23C 109.5
H23B C23 H23C 109.5
N6 C24 C25 112.11(13)
N6 C24 C26 111.25(12)
C25 C24 C26 109.54(14)
N6 C24 H24A 107.9
C25 C24 H24A 107.9
C26 C24 H24A 107.9
C24 C25 H25A 109.5
C24 C25 H25B 109.5
H25A C25 H25B 109.5
C24 C25 H25C 109.5
H25A C25 H25C 109.5
H25B C25 H25C 109.5
C24 C26 H26A 109.5
C24 C26 H26B 109.5
H26A C26 H26B 109.5
C24 C26 H26C 109.5
H26A C26 H26C 109.5
H26B C26 H26C 109.5

loop_
_geom_bond_atom_site_label_1
_geom_bond_atom_site_label_2
_geom_bond_distance
Zr N5 2.0902(13)
Zr N2 2.1353(13)
Zr N1 2.1388(13)
Zr N3 2.1982(14)
Zr N6 2.4054(12)
Zr N4 2.5109(13)
Zr C17 2.7668(15)
Si1 N1 1.7218(14)
Si1 C8 1.8557(19)
Si1 C9 1.8770(18)
Si1 C7 1.888(2)
Si2 N2 1.7459(14)
Si2 C12 1.8606(19)
Si2 C10 1.8755(19)
Si2 C11 1.8840(18)
Si3 N7 1.7554(14)
Si3 C23 1.856(2)
Si3 C22 1.862(2)
Si3 C21 1.869(2)
N1 C1 1.477(2)
N2 C2 1.482(2)
N3 C17 1.3345(19)
N3 C3 1.446(2)
N4 C5 1.469(2)
N4 C4 1.479(2)
N4 C6 1.481(2)
N5 C13 1.474(2)
N5 H5 0.846(14)
N6 C17 1.3260(18)
N6 C24 1.4716(18)
N7 C17 1.4142(19)
N7 C18 1.491(2)
C1 C4 1.510(3)
C1 H1A 0.9900
C1 H1B 0.9900
C2 C5 1.500(3)
C2 H2A 0.9900
C2 H2B 0.9900
C3 C6 1.524(2)
C3 H3A 0.9900
C3 H3B 0.9900
C4 H4A 0.9900
C4 H4B 0.9900
C5 H5B 0.9900
C5 H5C 0.9900
C6 H6A 0.9900
C6 H6B 0.9900
C7 H7A 0.9800
C7 H7B 0.9800
C7 H7C 0.9800
C8 H8A 0.9800
C8 H8B 0.9800
C8 H8C 0.9800
C9 H9A 0.9800
C9 H9B 0.9800
C9 H9C 0.9800
C10 H10A 0.9800
C10 H10B 0.9800
C10 H10C 0.9800
C11 H11A 0.9800
C11 H11B 0.9800
C11 H11C 0.9800
C12 H12A 0.9800
C12 H12B 0.9800
C12 H12C 0.9800
C13 C15 1.531(3)
C13 C16 1.534(3)
C13 C14 1.537(2)
C14 H14A 0.9800
C14 H14B 0.9800
C14 H14C 0.9800
C15 H15A 0.9800
C15 H15B 0.9800
C15 H15C 0.9800
C16 H16A 0.9800
C16 H16B 0.9800
C16 H16C 0.9800
C18 C20 1.521(2)
C18 C19 1.554(3)
C18 H18A 1.0000
C19 H19A 0.9800
C19 H19B 0.9800
C19 H19C 0.9800
C20 H20A 0.9800
C20 H20B 0.9800
C20 H20C 0.9800
C21 H21A 0.9800
C21 H21B 0.9800
C21 H21C 0.9800
C22 H22A 0.9800
C22 H22B 0.9800
C22 H22C 0.9800
C23 H23A 0.9800
C23 H23B 0.9800
C23 H23C 0.9800
C24 C25 1.525(2)
C24 C26 1.530(2)
C24 H24A 1.0000
C25 H25A 0.9800
C25 H25B 0.9800
C25 H25C 0.9800
C26 H26A 0.9800
C26 H26B 0.9800
C26 H26C 0.9800

loop_
_geom_torsion_atom_site_label_1
_geom_torsion_atom_site_label_2
_geom_torsion_atom_site_label_3
_geom_torsion_atom_site_label_4
_geom_torsion
C8 Si1 N1 C1 172.59(13)
C9 Si1 N1 C1 -62.86(14)
C7 Si1 N1 C1 55.02(14)
C8 Si1 N1 Zr 8.28(14)
C9 Si1 N1 Zr 132.83(10)
C7 Si1 N1 Zr -109.29(11)
N5 Zr N1 C1 134.44(13)
N2 Zr N1 C1 29.82(15)
N3 Zr N1 C1 -85.20(13)
N6 Zr N1 C1 -139.72(12)
N4 Zr N1 C1 -21.25(12)
C17 Zr N1 C1 -108.83(13)
N5 Zr N1 Si1 -62.27(10)
N2 Zr N1 Si1 -166.89(8)
N3 Zr N1 Si1 78.09(10)
N6 Zr N1 Si1 23.57(12)
N4 Zr N1 Si1 142.04(11)
C17 Zr N1 Si1 54.46(11)
C12 Si2 N2 C2 -162.46(12)
C10 Si2 N2 C2 73.51(14)
C11 Si2 N2 C2 -43.56(14)
C12 Si2 N2 Zr 14.72(14)
C10 Si2 N2 Zr -109.31(12)
C11 Si2 N2 Zr 133.62(11)
N5 Zr N2 C2 -148.50(13)
N1 Zr N2 C2 -45.83(15)
N3 Zr N2 C2 64.29(14)
N6 Zr N2 C2 124.54(13)
N4 Zr N2 C2 5.37(13)
C17 Zr N2 C2 93.92(13)
N5 Zr N2 Si2 34.70(11)
N1 Zr N2 Si2 137.37(9)
N3 Zr N2 Si2 -112.51(10)
N6 Zr N2 Si2 -52.25(11)
N4 Zr N2 Si2 -171.43(11)
C17 Zr N2 Si2 -82.88(10)
N5 Zr N3 C17 -24.01(15)
N2 Zr N3 C17 101.57(11)
N1 Zr N3 C17 -129.03(11)
N6 Zr N3 C17 -4.96(9)
N4 Zr N3 C17 163.27(12)
N5 Zr N3 C3 177.73(14)
N2 Zr N3 C3 -56.69(17)
N1 Zr N3 C3 72.71(16)
N6 Zr N3 C3 -163.22(18)
N4 Zr N3 C3 5.01(15)
C17 Zr N3 C3 -158.3(2)
N5 Zr N4 C5 45.11(16)
N2 Zr N4 C5 -28.26(10)
N1 Zr N4 C5 109.67(11)
N3 Zr N4 C5 -145.48(12)
N6 Zr N4 C5 -133.71(10)
C17 Zr N4 C5 -137.60(10)
N5 Zr N4 C4 -73.15(15)
N2 Zr N4 C4 -146.52(12)
N1 Zr N4 C4 -8.58(11)
N3 Zr N4 C4 96.27(12)
N6 Zr N4 C4 108.03(11)
C17 Zr N4 C4 104.15(11)
N5 Zr N4 C6 164.91(11)
N2 Zr N4 C6 91.54(11)
N1 Zr N4 C6 -130.52(11)
N3 Zr N4 C6 -25.67(11)
N6 Zr N4 C6 -13.90(12)
C17 Zr N4 C6 -17.79(11)
N2 Zr N5 C13 70.86(15)
N1 Zr N5 C13 -55.88(15)
N3 Zr N5 C13 -161.31(13)
N6 Zr N5 C13 -177.25(15)
N4 Zr N5 C13 3.7(2)
C17 Zr N5 C13 -173.35(13)
N5 Zr N6 C17 172.44(9)
N2 Zr N6 C17 -90.46(10)
N1 Zr N6 C17 80.29(10)
N3 Zr N6 C17 4.91(9)
N4 Zr N6 C17 -8.10(10)
N5 Zr N6 C24 0.65(18)
N2 Zr N6 C24 97.76(18)
N1 Zr N6 C24 -91.50(19)
N3 Zr N6 C24 -166.9(2)
N4 Zr N6 C24 -179.89(17)
C17 Zr N6 C24 -171.8(2)
C23 Si3 N7 C17 110.27(13)
C22 Si3 N7 C17 -10.01(14)
C21 Si3 N7 C17 -127.89(13)
C23 Si3 N7 C18 -95.31(14)
C22 Si3 N7 C18 144.41(13)
C21 Si3 N7 C18 26.53(16)
Si1 N1 C1 C4 -117.71(13)
Zr N1 C1 C4 48.66(18)
Si2 N2 C2 C5 -163.89(13)
Zr N2 C2 C5 18.6(2)
C17 N3 C3 C6 -137.19(18)
Zr N3 C3 C6 15.9(2)
C5 N4 C4 C1 -80.49(17)
C6 N4 C4 C1 155.57(14)
Zr N4 C4 C1 34.57(16)
N1 C1 C4 N4 -52.98(19)
C4 N4 C5 C2 164.15(15)
C6 N4 C5 C2 -71.95(18)
Zr N4 C5 C2 46.79(16)
N2 C2 C5 N4 -45.2(2)
C5 N4 C6 C3 159.41(14)
C4 N4 C6 C3 -77.22(17)
Zr N4 C6 C3 43.35(16)
N3 C3 C6 N4 -38.5(2)
Zr N5 C13 C15 -5.4(2)
Zr N5 C13 C16 114.55(17)
Zr N5 C13 C14 -125.79(15)
C24 N6 C17 N3 167.80(13)
Zr N6 C17 N3 -7.28(13)
C24 N6 C17 N7 -12.2(2)
Zr N6 C17 N7 172.76(14)
C24 N6 C17 Zr 175.07(14)
C3 N3 C17 N6 167.35(16)
Zr N3 C17 N6 8.10(15)
C3 N3 C17 N7 -12.7(3)
Zr N3 C17 N7 -171.94(12)
C3 N3 C17 Zr 159.3(2)
C18 N7 C17 N6 122.78(17)
Si3 N7 C17 N6 -82.03(17)
C18 N7 C17 N3 -57.2(2)
Si3 N7 C17 N3 98.01(17)
C18 N7 C17 Zr -105.8(7)
Si3 N7 C17 Zr 49.4(8)
N5 Zr C17 N6 -8.13(10)
N2 Zr C17 N6 100.84(9)
N1 Zr C17 N6 -114.23(9)
N3 Zr C17 N6 -171.32(16)
N4 Zr C17 N6 173.20(9)
N5 Zr C17 N3 163.19(11)
N2 Zr C17 N3 -87.84(11)
N1 Zr C17 N3 57.09(12)
N6 Zr C17 N3 171.32(16)
N4 Zr C17 N3 -15.48(11)
N5 Zr C17 N7 -143.4(7)
N2 Zr C17 N7 -34.5(7)
N1 Zr C17 N7 110.5(7)
N3 Zr C17 N7 53.4(7)
N6 Zr C17 N7 -135.3(8)
N4 Zr C17 N7 37.9(7)
C17 N7 C18 C20 -147.51(15)
Si3 N7 C18 C20 58.40(18)
C17 N7 C18 C19 -28.5(2)
Si3 N7 C18 C19 177.38(13)
C17 N6 C24 C25 125.39(15)
Zr N6 C24 C25 -64.1(2)
C17 N6 C24 C26 -111.57(16)
Zr N6 C24 C26 58.9(2)
